data_1524960
loop_
_publ_author_name
'Mortier, W.J.'
'Pluth, J.J.'
'Smith, J.V.'

_publ_section_title
;
 Positions of cations and molecules in zeolites with the chabazite
 framework. I. Dehydrated Ca-exchanged chabazite
;
_journal_name_full 'Materials Research Bulletin'
_journal_page_first 97
_journal_page_last 102
_journal_volume 12
_journal_year 1977
_chemical_formula_sum 'Al3.8 Ca1.979 O24 Si8.2'
_chemical_name_systematic 'Ca1.979 (Al3.8 Si8.2 O24)'
_space_group_IT_number 166
_symmetry_space_group_name_Hall '-P 3* 2'
_symmetry_space_group_name_H-M 'R -3 m :R'
_cell_angle_alpha 93.09
_cell_angle_beta 93.09
_cell_angle_gamma 93.09
_cell_formula_units_Z 1
_cell_length_a 9.442
_cell_length_b 9.442
_cell_length_c 9.442
_cell_volume 837.958
_citation_journal_id_ASTM MRBUAC
_cod_data_source_file Mortier_MRBUAC_1977_312.cif
_cod_data_source_block Al3.8Ca1.979O24Si8.2
_cod_original_cell_volume 837.9579
_cod_original_sg_symbol_Hall '-R 3 2" (-y+z,x+z,-x+y+z)'
_cod_database_code 1524960

loop_
_symmetry_equiv_pos_as_xyz
x,y,z
z,x,y
y,z,x
-y,-x,-z
-z,-y,-x
-x,-z,-y
-x,-y,-z
-z,-x,-y
-y,-z,-x
y,x,z
z,y,x
x,z,y

loop_
_atom_site_label
_atom_site_type_symbol
_atom_site_fract_x
_atom_site_fract_y
_atom_site_fract_z
_atom_site_occupancy
_atom_site_U_iso_or_equiv
O1 O-2 0.2678 -0.2678 0 1 0.0
Al1 Al+3 0.10034 0.33181 0.86923 0.3167 0.0
Ca1 Ca+2 0 0 0 0.101 0.0
O4 O-2 0.0194 0.0194 0.2982 1 0.0
O3 O-2 0.2428 0.2428 0.8977 1 0.0
Si1 Si+4 0.10034 0.33181 0.86923 0.6833 0.0
O2 O-2 0.1384 -0.1384 0.5 1 0.0
Ca2 Ca+2 0.15996 0.15996 0.15996 0.939 0.0
